data_7221293
loop_
_publ_author_name
'Grins, J.'
'Shen, Z.'
'Esmaeilzadeh, S.'
'Berastegui, P.'

_publ_section_title
;
 The structures of the Ce and La N-phases RE3 Si8-x Alx N11-x O4+x (x =
 1.75 for RE = Ce, x = 1.5 for RE = La), determined by single-crystal
 X-ray and time-of-flight neutron powder diffraction,respectively
;
_journal_name_full 'Journal of Materials Chemistry'
_journal_page_first 2358
_journal_page_last 2362
_journal_volume 11
_journal_year 2001
_chemical_formula_sum 'Al1.5 La3 N9.5 O5.5 Si6.5'
_chemical_name_systematic 'La3 Si6.5 Al1.5 N9.5 O5.5'
_space_group_IT_number 15
_symmetry_space_group_name_Hall '-I 2ya'
_symmetry_space_group_name_H-M 'I 1 2/a 1'
_cell_angle_alpha 90
_cell_angle_beta 114.849
_cell_angle_gamma 90
_cell_formula_units_Z 4
_cell_length_a 15.85
_cell_length_b 4.9029
_cell_length_c 18.039
_cell_volume 1272.045
_citation_journal_id_ASTM JMACEP
_cod_data_source_file Grins_JMACEP_2001_1405.cif
_cod_data_source_block Al1.5La3N9.5O5.5Si6.5
_cod_original_sg_symbol_Hall '-C 2yc (x+z,y,-x)'
_cod_database_code 7221293

loop_
_symmetry_equiv_pos_as_xyz
x,y,z
-x+1/2,y,-z
-x,-y,-z
x-1/2,-y,z
x+1/2,y+1/2,z+1/2
-x+1,y+1/2,-z+1/2
-x+1/2,-y+1/2,-z+1/2
x,-y+1/2,z+1/2

loop_
_atom_site_label
_atom_site_type_symbol
_atom_site_fract_x
_atom_site_fract_y
_atom_site_fract_z
_atom_site_occupancy
_atom_site_U_iso_or_equiv
Si4 Si+4 0.3667 0.0203 0.7696 0.8125 0.0
La2 La+3 0.2111 0.0037 0.8828 1 0.0
Al3 Al+3 0.4961 0.5543 0.8009 0.1875 0.0
O5 O-2 0.25 0.3444 0 0.3889 0.0
La1 La+3 0 0 0 1 0.0
Si1 Si+4 0.1433 0.4821 0.9791 0.8125 0.0
N7 N-3 0.4461 0.8473 0.7415 1 0.0
O2 O-2 0.4309 0.1708 0.6067 0.3889 0.0
O1 O-2 0.3945 0.398 0.9494 0.3889 0.0
Al2 Al+3 0.3449 0.5255 0.853 0.1875 0.0
N1 N-3 0.3945 0.398 0.9494 0.6111 0.0
Si3 Si+4 0.4961 0.5543 0.8009 0.8125 0.0
Si2 Si+4 0.3449 0.5255 0.853 0.8125 0.0
N2 N-3 0.4309 0.1708 0.6067 0.6111 0.0
Al1 Al+3 0.1433 0.4821 0.9791 0.1875 0.0
Al4 Al+3 0.3667 0.0203 0.7696 0.1875 0.0
N5 N-3 0.25 0.3444 0 0.6111 0.0
O4 O-2 0.6417 0.3729 0.6476 0.3889 0.0
O6 O-2 0.3533 0.8163 0.022 1 0.0
O3 O-2 0.2299 0.4621 0.8194 0.3889 0.0
N3 N-3 0.2299 0.4621 0.8194 0.6111 0.0
N6 N-3 0.3982 0.3665 0.7951 1 0.0
N4 N-3 0.6417 0.3729 0.6476 0.6111 0.0
